data_7035855
loop_
_publ_author_name
'Hu, Yang-Yang'
'Xiao-Zhang, ?'
'Zhao, De-Chuan'
'Guo, Hai-Yang'
'Fu, Li-Wei'
'Guo, Lan-Lan'
'Cui, Xiao-Bing'
'Huo, Qi-Sheng'
'Xu, Ji-Qing'

_publ_section_title
;
 Tuning the structures based on polyoxometalates from 1-D to 2-D by using
 different secondary organic ligands.
;
_journal_issue 33
_journal_name_full 'Dalton transactions (Cambridge, England : 2003)'
_journal_page_first 14830
_journal_page_last 14841
_journal_paper_doi 10.1039/c5dt02060c
_journal_volume 44
_journal_year 2015
_chemical_formula_sum 'C32 H36 Cu N10 O44 Si W12'
_chemical_formula_weight 3562.54
_space_group_crystal_system triclinic
_space_group_IT_number 2
_space_group_name_Hall '-P 1'
_space_group_name_H-M_alt 'P -1'
_symmetry_space_group_name_Hall '-P 1'
_symmetry_space_group_name_H-M 'P -1'
_atom_sites_solution_hydrogens geom
_audit_creation_method SHELXL-2014/7
_audit_update_record
;
2015-07-14 deposited with the CCDC.
2015-07-17 downloaded from the CCDC.
;
_cell_angle_alpha 110.47(3)
_cell_angle_beta 97.61(3)
_cell_angle_gamma 111.72(3)
_cell_formula_units_Z 1
_cell_length_a 11.098(2)
_cell_length_b 12.728(3)
_cell_length_c 13.176(3)
_cell_measurement_reflns_used 5721
_cell_measurement_temperature 293(2)
_cell_measurement_theta_max 28.8590
_cell_measurement_theta_min 3.4220
_cell_volume 1544.8(9)
_computing_cell_refinement
;
CrysAlisPro, Agilent Technologies,
Version 1.171.37.34 (release 22-05-2014 CrysAlis171 .NET)
(compiled May 22 2014,16:03:01)
;
_computing_data_collection
;
CrysAlisPro, Agilent Technologies,
Version 1.171.37.34 (release 22-05-2014 CrysAlis171 .NET)
(compiled May 22 2014,16:03:01)
;
_computing_data_reduction
;
CrysAlisPro, Agilent Technologies,
Version 1.171.37.34 (release 22-05-2014 CrysAlis171 .NET)
(compiled May 22 2014,16:03:01)
;
_computing_molecular_graphics 'SHELXL-2014/7 (Sheldrick, 2014)'
_computing_publication_material 'SHELXL-2014/7 (Sheldrick, 2014)'
_computing_structure_refinement 'SHELXL-2014/7 (Sheldrick, 2014)'
_computing_structure_solution 'SHELXL-2014/7 (Sheldrick, 2014)'
_diffrn_ambient_temperature 293(2)
_diffrn_detector_area_resol_mean 15.9737
_diffrn_measured_fraction_theta_full 0.999
_diffrn_measured_fraction_theta_max 0.851
_diffrn_measurement_device_type 'SuperNova, Dual, Cu at zero, Eos'
_diffrn_measurement_method '\w scans'
_diffrn_radiation_type MoK\a
_diffrn_radiation_wavelength 0.71073
_diffrn_reflns_av_R_equivalents 0.0321
_diffrn_reflns_av_unetI/netI 0.0574
_diffrn_reflns_laue_measured_fraction_full 0.999
_diffrn_reflns_laue_measured_fraction_max 0.851
_diffrn_reflns_limit_h_max 14
_diffrn_reflns_limit_h_min -13
_diffrn_reflns_limit_k_max 17
_diffrn_reflns_limit_k_min -17
_diffrn_reflns_limit_l_max 16
_diffrn_reflns_limit_l_min -17
_diffrn_reflns_number 12854
_diffrn_reflns_point_group_measured_fraction_full 0.999
_diffrn_reflns_point_group_measured_fraction_max 0.851
_diffrn_reflns_theta_full 25.242
_diffrn_reflns_theta_max 29.049
_diffrn_reflns_theta_min 3.073
_diffrn_source 'SuperNova (Mo) X-ray Source'
_exptl_absorpt_coefficient_mu 22.702
_exptl_absorpt_correction_T_max 0.175
_exptl_absorpt_correction_T_min 0.049
_exptl_absorpt_correction_type analytical
_exptl_absorpt_process_details
;
CrysAlisPro, Agilent Technologies,
Version 1.171.37.34 (release 22-05-2014 CrysAlis171 .NET)
(compiled May 22 2014,16:03:01)
Analytical numeric absorption correction using a multifaceted crystal
            model based on expressions derived by R.C. Clark & J.S. Reid.
(Clark, R. C. & Reid, J. S. (1995). Acta Cryst. A51, 887-897)
Empirical absorption correction using spherical harmonics,
 implemented in SCALE3 ABSPACK scaling algorithm.
;
_exptl_crystal_colour dark_green
_exptl_crystal_density_diffrn 3.829
_exptl_crystal_description block
_exptl_crystal_F_000 1581
_exptl_crystal_size_max 0.270
_exptl_crystal_size_mid 0.170
_exptl_crystal_size_min 0.110
_refine_diff_density_max 2.703
_refine_diff_density_min -2.671
_refine_diff_density_rms 0.358
_refine_ls_extinction_method none
_refine_ls_goodness_of_fit_ref 1.062
_refine_ls_hydrogen_treatment constr
_refine_ls_matrix_type full
_refine_ls_number_parameters 472
_refine_ls_number_reflns 7017
_refine_ls_number_restraints 420
_refine_ls_restrained_S_all 1.046
_refine_ls_R_factor_all 0.0812
_refine_ls_R_factor_gt 0.0695
_refine_ls_shift/su_max 0.000
_refine_ls_shift/su_mean 0.000
_refine_ls_structure_factor_coef Fsqd
_refine_ls_weighting_details 'w=1/[\s^2^(Fo^2^)+(0.0083P)^2^+139.3043P] where P=(Fo^2^+2Fc^2^)/3'
_refine_ls_weighting_scheme calc
_refine_ls_wR_factor_gt 0.1401
_refine_ls_wR_factor_ref 0.1468
_reflns_Friedel_coverage 0.000
_reflns_number_gt 6022
_reflns_number_total 7017
_reflns_threshold_expression 'I > 2\s(I)'
_cod_data_source_file c5dt02060c2.cif
_cod_data_source_block shelx_1
_cod_depositor_comments 'Adding full bibliography for 7035855--7035860.cif.'
_cod_original_cell_volume 1544.8(7)
_cod_database_code 7035855
_shelx_shelxl_version_number 2014/7
_shelx_space_group_comment
;
The symmetry employed for this shelxl refinement is uniquely defined
by the following loop, which should always be used as a source of
symmetry information in preference to the above space-group names.
They are only intended as comments.
;
_shelx_estimated_absorpt_t_min 0.064
_shelx_estimated_absorpt_t_max 0.189
_exptl_absorpt_special_details
;  
R(int) was 0.0382 before and 0.0319 after correction. The Ratio of minimum to 
maximum transmission is 0.28.
;

loop_
_space_group_symop_operation_xyz
'x, y, z'
'-x, -y, -z'

loop_
_atom_site_label
_atom_site_type_symbol
_atom_site_fract_x
_atom_site_fract_y
_atom_site_fract_z
_atom_site_U_iso_or_equiv
_atom_site_adp_type
_atom_site_occupancy
_atom_site_site_symmetry_order
_atom_site_calc_flag
_atom_site_refinement_flags_posn
_atom_site_refinement_flags_adp
_atom_site_refinement_flags_occupancy
W1 W 0.25654(9) 0.90758(10) 0.44721(8) 0.0414(2) Uani 1 1 d . . .
W2 W -0.04573(10) 0.69870(8) 0.46547(8) 0.0441(3) Uani 1 1 d . . .
W3 W 0.30057(8) 1.20759(8) 0.47915(7) 0.03089(19) Uani 1 1 d . . .
W4 W -0.05058(10) 0.77163(9) 0.23143(7) 0.0409(2) Uani 1 1 d . . .
W5 W 0.00895(9) 0.92893(8) 0.73610(7) 0.0332(2) Uani 1 1 d . . .
W6 W -0.30987(8) 0.86107(8) 0.28348(6) 0.02951(19) Uani 1 1 d . . .
Si1 Si 0.0000 1.0000 0.5000 0.0222(14) Uani 1 2 d S . P
O1 O 0.035(3) 0.878(3) 0.429(3) 0.048(5) Uani 0.5 1 d . U P
O2 O -0.067(3) 0.896(3) 0.546(3) 0.047(5) Uani 0.5 1 d . U P
O3 O 0.158(3) 1.052(3) 0.530(3) 0.048(5) Uani 0.5 1 d . U P
O4 O -0.073(3) 0.946(3) 0.367(3) 0.044(4) Uani 0.5 1 d . U P
O5 O -0.232(2) 0.7589(17) 0.2155(17) 0.065(4) Uani 1 1 d . U .
O6 O -0.4532(19) 0.7941(17) 0.1796(16) 0.064(5) Uani 1 1 d . U .
O7 O 0.0107(19) 0.7888(18) 0.6268(16) 0.065(4) Uani 1 1 d . U .
O8 O -0.0761(16) 0.6638(15) 0.1004(14) 0.045(4) Uani 1 1 d . U .
O9 O -0.324(2) 0.9942(16) 0.3931(15) 0.054(4) Uani 1 1 d . U .
O10 O -0.0741(17) 0.5541(15) 0.4496(14) 0.048(4) Uani 1 1 d . U .
O11 O -0.357(2) 0.7668(17) 0.3676(16) 0.059(4) Uani 1 1 d . U .
O12 O 0.0132(18) 0.898(2) 0.8505(15) 0.060(5) Uani 1 1 d . U .
O13 O 0.221(2) 1.3136(19) 0.5332(15) 0.071(5) Uani 1 1 d . U .
O14 O 0.316(2) 1.0569(17) 0.4287(15) 0.060(4) Uani 1 1 d . U .
O15 O 0.3794(17) 0.8658(15) 0.4221(14) 0.047(4) Uani 1 1 d . U .
O16 O 0.4454(18) 1.3059(17) 0.4710(14) 0.060(5) Uani 1 1 d . U .
O17 O 0.003(2) 1.0834(17) 0.7979(18) 0.069(5) Uani 1 1 d . U .
O18 O -0.195(2) 0.9831(16) 0.2416(17) 0.063(4) Uani 1 1 d . U .
O19 O -0.186(2) 0.8521(19) 0.6694(18) 0.075(5) Uani 1 1 d . U .
O20 O -0.090(2) 0.673(2) 0.3133(17) 0.074(4) Uani 1 1 d . U .
O21 O 0.141(2) 0.773(2) 0.4747(16) 0.075(4) Uani 1 1 d . U .
O22 O 0.134(2) 0.830(2) 0.2994(17) 0.077(4) Uani 1 1 d . U .
Cu1 Cu 0.0000 0.5000 0.0000 0.0344(8) Uani 1 2 d S . P
O24 O -0.2012(19) 0.3110(18) 0.1533(16) 0.063(5) Uani 1 1 d . U .
O23 O -0.1508(15) 0.3852(15) 0.0272(13) 0.044(4) Uani 1 1 d . U .
N1 N 0.1049(17) 0.5179(15) 0.1414(14) 0.033(4) Uani 1 1 d . . .
C1 C 0.239(2) 0.588(2) 0.196(2) 0.044(6) Uani 1 1 d . . .
H1A H 0.2924 0.6353 0.1647 0.053 Uiso 1 1 calc R U .
C2 C 0.299(3) 0.592(2) 0.293(2) 0.052(6) Uani 1 1 d . . .
H2A H 0.3913 0.6440 0.3287 0.062 Uiso 1 1 calc R U .
C3 C 0.222(3) 0.519(3) 0.339(2) 0.058(7) Uani 1 1 d . . .
H3A H 0.2644 0.5184 0.4046 0.069 Uiso 1 1 calc R U .
C4 C 0.081(3) 0.445(2) 0.289(2) 0.049(6) Uani 1 1 d . . .
H4A H 0.0262 0.3973 0.3199 0.058 Uiso 1 1 calc R U .
C5 C 0.030(2) 0.4512(19) 0.1898(18) 0.033(4) Uani 1 1 d . . .
C6 C -0.116(2) 0.376(2) 0.1187(18) 0.038(5) Uani 1 1 d . . .
N3 N 0.370(3) 0.329(2) 0.2263(18) 0.065(7) Uani 1 1 d . . .
N2 N 0.180(3) 0.231(3) 0.064(3) 0.093(10) Uani 1 1 d . . .
H2B H 0.1466 0.2115 -0.0062 0.112 Uiso 1 1 calc R U .
H2C H 0.1278 0.1997 0.0998 0.112 Uiso 1 1 calc R U .
C7 C 0.388(3) 0.353(3) 0.057(2) 0.067(9) Uani 1 1 d . . .
H7A H 0.3470 0.3390 -0.0156 0.081 Uiso 1 1 calc R U .
C8 C 0.526(4) 0.422(4) 0.101(4) 0.113(17) Uani 1 1 d . . .
H8A H 0.5782 0.4466 0.0560 0.135 Uiso 1 1 calc R U .
C9 C 0.587(4) 0.454(3) 0.210(3) 0.094(14) Uani 1 1 d . . .
H9A H 0.6793 0.5078 0.2436 0.113 Uiso 1 1 calc R U .
C10 C 0.509(4) 0.406(3) 0.274(2) 0.088(12) Uani 1 1 d . . .
H10A H 0.5513 0.4254 0.3489 0.105 Uiso 1 1 calc R U .
C11 C 0.305(3) 0.304(3) 0.116(2) 0.058(7) Uani 1 1 d . . .
N5 N 0.541(2) 0.1491(19) 0.1216(18) 0.051(5) Uani 1 1 d . . .
H5A H 0.6077 0.2040 0.1134 0.061 Uiso 1 1 calc R U .
N4 N 0.684(3) 0.201(3) 0.293(3) 0.101(11) Uani 1 1 d . . .
H4B H 0.7463 0.2589 0.2839 0.121 Uiso 1 1 calc R U .
H4C H 0.7006 0.1891 0.3527 0.121 Uiso 1 1 calc R U .
C16 C 0.451(3) 0.042(3) 0.228(3) 0.064(8) Uani 1 1 d . . .
H16A H 0.4663 0.0286 0.2928 0.076 Uiso 1 1 calc R U .
C15 C 0.330(3) -0.017(3) 0.156(3) 0.088(12) Uani 1 1 d . . .
H15A H 0.2585 -0.0731 0.1690 0.106 Uiso 1 1 calc R U .
C14 C 0.308(3) 0.005(3) 0.056(3) 0.079(10) Uani 1 1 d . . .
H14A H 0.2221 -0.0355 0.0032 0.095 Uiso 1 1 calc R U .
C13 C 0.417(3) 0.086(2) 0.043(2) 0.056(7) Uani 1 1 d . . .
H13A H 0.4069 0.0992 -0.0221 0.068 Uiso 1 1 calc R U .
C12 C 0.558(3) 0.126(3) 0.211(2) 0.050(6) Uani 1 1 d . . .

loop_
_atom_site_aniso_label
_atom_site_aniso_U_11
_atom_site_aniso_U_22
_atom_site_aniso_U_33
_atom_site_aniso_U_23
_atom_site_aniso_U_13
_atom_site_aniso_U_12
W1 0.0246(4) 0.0676(6) 0.0473(5) 0.0362(5) 0.0149(4) 0.0242(4)
W2 0.0425(5) 0.0276(4) 0.0489(6) 0.0224(4) -0.0086(4) 0.0045(4)
W3 0.0212(4) 0.0301(4) 0.0372(4) 0.0161(3) 0.0088(3) 0.0059(3)
W4 0.0397(5) 0.0388(5) 0.0179(4) 0.0050(3) 0.0048(3) -0.0006(4)
W5 0.0475(5) 0.0329(4) 0.0218(4) 0.0168(3) 0.0096(3) 0.0163(4)
W6 0.0209(4) 0.0354(4) 0.0227(4) 0.0080(3) -0.0001(3) 0.0096(3)
Si1 0.020(3) 0.017(3) 0.025(3) 0.007(3) 0.003(3) 0.007(3)
O1 0.052(7) 0.055(7) 0.050(7) 0.039(6) 0.014(6) 0.022(6)
O2 0.052(7) 0.053(7) 0.052(7) 0.037(6) 0.014(7) 0.025(6)
O3 0.054(8) 0.054(8) 0.046(8) 0.036(7) 0.008(7) 0.023(7)
O4 0.053(7) 0.046(7) 0.055(7) 0.039(6) 0.022(6) 0.028(6)
O5 0.064(7) 0.049(6) 0.076(7) 0.032(6) 0.036(6) 0.011(6)
O6 0.056(10) 0.061(10) 0.061(10) 0.038(8) -0.012(8) 0.013(8)
O7 0.050(7) 0.070(7) 0.063(7) 0.014(6) 0.001(6) 0.034(6)
O8 0.041(8) 0.044(8) 0.047(8) 0.015(7) 0.016(7) 0.017(7)
O9 0.078(8) 0.049(7) 0.060(7) 0.037(6) 0.039(6) 0.035(6)
O10 0.050(9) 0.047(8) 0.053(9) 0.031(7) 0.009(7) 0.021(7)
O11 0.077(7) 0.054(6) 0.061(7) 0.035(5) 0.025(6) 0.033(6)
O12 0.048(9) 0.101(12) 0.057(9) 0.058(9) 0.020(8) 0.036(9)
O13 0.069(10) 0.066(9) 0.048(9) -0.007(8) -0.010(8) 0.037(8)
O14 0.075(8) 0.057(7) 0.052(7) 0.024(6) 0.011(6) 0.035(6)
O15 0.053(9) 0.051(9) 0.045(8) 0.015(7) 0.018(7) 0.036(8)
O16 0.051(10) 0.058(10) 0.043(9) 0.025(8) 0.015(8) -0.007(8)
O17 0.059(8) 0.049(8) 0.090(9) 0.016(7) 0.035(7) 0.024(7)
O18 0.067(8) 0.042(7) 0.085(8) 0.026(6) 0.049(7) 0.022(6)
O19 0.059(8) 0.071(8) 0.071(8) 0.004(7) -0.007(7) 0.038(7)
O20 0.058(7) 0.081(7) 0.060(6) 0.046(6) 0.004(6) 0.000(6)
O21 0.060(7) 0.082(7) 0.055(6) 0.042(6) 0.005(6) -0.003(6)
O22 0.064(7) 0.080(7) 0.063(7) 0.050(6) 0.003(6) -0.004(6)
Cu1 0.0282(18) 0.0359(19) 0.0317(18) 0.0169(15) 0.0058(14) 0.0058(15)
O24 0.051(10) 0.061(11) 0.055(10) 0.033(9) 0.009(8) -0.001(9)
O23 0.032(8) 0.048(9) 0.048(9) 0.026(7) 0.004(7) 0.011(7)
N1 0.030(9) 0.031(9) 0.030(9) 0.010(7) -0.001(7) 0.011(7)
C1 0.026(11) 0.036(12) 0.047(13) 0.006(10) 0.000(9) 0.004(9)
C2 0.049(15) 0.045(14) 0.056(15) 0.023(12) 0.008(12) 0.019(12)
C3 0.071(19) 0.064(17) 0.031(12) 0.018(12) -0.007(12) 0.033(15)
C4 0.064(17) 0.054(14) 0.041(13) 0.020(11) 0.015(12) 0.040(13)
C5 0.038(11) 0.035(11) 0.040(11) 0.019(9) 0.019(9) 0.027(9)
C6 0.058(14) 0.042(12) 0.032(10) 0.024(9) 0.036(10) 0.025(11)
N3 0.10(2) 0.052(13) 0.036(11) 0.009(10) 0.015(12) 0.043(14)
N2 0.08(2) 0.10(2) 0.08(2) 0.054(18) 0.010(16) 0.012(18)
C7 0.055(17) 0.09(2) 0.051(16) 0.042(16) 0.016(13) 0.015(16)
C8 0.07(2) 0.08(3) 0.15(4) 0.07(3) -0.02(2) 0.00(2)
C9 0.08(2) 0.08(2) 0.10(3) 0.05(2) -0.03(2) 0.017(19)
C10 0.10(3) 0.08(2) 0.024(13) 0.003(14) -0.030(15) 0.01(2)
C11 0.048(15) 0.08(2) 0.058(16) 0.038(15) 0.014(13) 0.035(15)
N5 0.071(15) 0.043(11) 0.054(13) 0.024(10) 0.036(11) 0.031(11)
N4 0.062(17) 0.17(3) 0.10(2) 0.10(2) 0.025(16) 0.04(2)
C16 0.032(13) 0.10(2) 0.09(2) 0.068(19) 0.036(14) 0.026(14)
C15 0.044(17) 0.10(3) 0.13(3) 0.07(3) 0.046(19) 0.009(17)
C14 0.057(19) 0.057(18) 0.09(2) 0.001(17) 0.000(17) 0.026(16)
C13 0.068(19) 0.047(15) 0.058(16) 0.024(13) 0.008(14) 0.033(14)
C12 0.046(14) 0.067(17) 0.057(15) 0.033(14) 0.017(12) 0.037(13)

loop_
_atom_type_symbol
_atom_type_description
_atom_type_scat_dispersion_real
_atom_type_scat_dispersion_imag
_atom_type_scat_source
C C 0.0033 0.0016 'International Tables Vol C Tables 4.2.6.8 and 6.1.1.4'
H H 0.0000 0.0000 'International Tables Vol C Tables 4.2.6.8 and 6.1.1.4'
Cu Cu 0.3201 1.2651 'International Tables Vol C Tables 4.2.6.8 and 6.1.1.4'
N N 0.0061 0.0033 'International Tables Vol C Tables 4.2.6.8 and 6.1.1.4'
O O 0.0106 0.0060 'International Tables Vol C Tables 4.2.6.8 and 6.1.1.4'
Si Si 0.0817 0.0704 'International Tables Vol C Tables 4.2.6.8 and 6.1.1.4'
W W -0.8490 6.8722 'International Tables Vol C Tables 4.2.6.8 and 6.1.1.4'

loop_
_geom_angle_atom_site_label_1
_geom_angle_atom_site_label_2
_geom_angle_atom_site_label_3
_geom_angle
_geom_angle_site_symmetry_1
_geom_angle_site_symmetry_3
O15 W1 O14 101.3(9) . .
O15 W1 O22 101.5(10) . .
O14 W1 O22 86.3(8) . .
O15 W1 O9 101.4(8) . 2_576
O14 W1 O9 88.8(7) . 2_576
O22 W1 O9 157.0(10) . 2_576
O15 W1 O21 100.6(10) . .
O14 W1 O21 158.1(10) . .
O22 W1 O21 88.5(8) . .
O9 W1 O21 87.7(8) 2_576 .
O15 W1 O1 155.8(11) . .
O14 W1 O1 95.2(10) . .
O22 W1 O1 61.8(11) . .
O9 W1 O1 96.4(10) 2_576 .
O21 W1 O1 63.8(10) . .
O15 W1 O3 156.5(10) . .
O14 W1 O3 62.9(10) . .
O22 W1 O3 94.9(11) . .
O9 W1 O3 63.0(9) 2_576 .
O21 W1 O3 96.5(11) . .
O1 W1 O3 47.6(12) . .
O10 W2 O20 101.0(9) . .
O10 W2 O13 99.1(9) . 2_576
O20 W2 O13 88.8(9) . 2_576
O10 W2 O21 102.3(9) . .
O20 W2 O21 88.6(8) . .
O13 W2 O21 158.6(10) 2_576 .
O10 W2 O7 101.4(8) . .
O20 W2 O7 157.6(9) . .
O13 W2 O7 87.5(8) 2_576 .
O21 W2 O7 86.9(9) . .
O10 W2 O1 156.5(11) . .
O20 W2 O1 62.7(10) . .
O13 W2 O1 97.4(11) 2_576 .
O21 W2 O1 62.8(11) . .
O7 W2 O1 95.9(11) . .
O10 W2 O2 153.9(10) . .
O20 W2 O2 96.7(10) . .
O13 W2 O2 62.1(10) 2_576 .
O21 W2 O2 97.2(11) . .
O7 W2 O2 62.2(9) . .
O1 W2 O2 49.5(12) . .
O16 W3 O13 101.5(10) . .
O16 W3 O14 101.6(10) . .
O13 W3 O14 156.9(10) . .
O16 W3 O19 99.2(10) . 2_576
O13 W3 O19 88.6(8) . 2_576
O14 W3 O19 87.8(8) . 2_576
O16 W3 O11 100.4(8) . 2_576
O13 W3 O11 85.7(8) . 2_576
O14 W3 O11 90.0(8) . 2_576
O19 W3 O11 160.2(10) 2_576 2_576
O16 W3 O2 158.7(10) . 2_576
O13 W3 O2 65.4(11) . 2_576
O14 W3 O2 92.6(10) . 2_576
O19 W3 O2 65.1(11) 2_576 2_576
O11 W3 O2 95.4(10) 2_576 2_576
O16 W3 O3 157.2(10) . .
O13 W3 O3 93.3(12) . .
O14 W3 O3 64.7(11) . .
O19 W3 O3 98.3(11) 2_576 .
O11 W3 O3 63.2(9) 2_576 .
O2 W3 O3 44.1(10) 2_576 .
O8 W4 O22 101.7(9) . .
O8 W4 O20 101.9(9) . .
O22 W4 O20 88.5(8) . .
O8 W4 O17 99.2(8) . 2_576
O22 W4 O17 88.1(9) . 2_576
O20 W4 O17 158.9(9) . 2_576
O8 W4 O5 99.7(8) . .
O22 W4 O5 158.6(10) . .
O20 W4 O5 88.0(9) . .
O17 W4 O5 87.7(8) 2_576 .
O8 W4 O1 156.2(10) . .
O22 W4 O1 61.5(11) . .
O20 W4 O1 63.1(10) . .
O17 W4 O1 97.2(10) 2_576 .
O5 W4 O1 98.2(11) . .
O8 W4 O4 155.2(9) . .
O22 W4 O4 96.3(11) . .
O20 W4 O4 95.3(10) . .
O17 W4 O4 64.4(9) 2_576 .
O5 W4 O4 63.0(10) . .
O1 W4 O4 48.6(11) . .
O12 W5 O7 102.5(10) . .
O12 W5 O18 100.6(9) . 2_576
O7 W5 O18 88.1(8) . 2_576
O12 W5 O17 99.4(10) . .
O7 W5 O17 158.1(9) . .
O18 W5 O17 88.6(8) 2_576 .
O12 W5 O19 98.9(10) . .
O7 W5 O19 88.6(8) . .
O18 W5 O19 160.4(10) 2_576 .
O17 W5 O19 87.3(9) . .
O12 W5 O2 158.2(11) . .
O7 W5 O2 65.2(10) . .
O18 W5 O2 97.0(11) 2_576 .
O17 W5 O2 93.8(11) . .
O19 W5 O2 64.2(11) . .
O12 W5 O4 156.6(11) . 2_576
O7 W5 O4 93.9(10) . 2_576
O18 W5 O4 63.0(10) 2_576 2_576
O17 W5 O4 65.5(10) . 2_576
O19 W5 O4 98.1(11) . 2_576
O2 W5 O4 45.2(11) . 2_576
O6 W6 O5 98.5(10) . .
O6 W6 O9 103.1(10) . .
O5 W6 O9 158.4(9) . .
O6 W6 O11 101.8(9) . .
O5 W6 O11 87.0(8) . .
O9 W6 O11 90.3(8) . .
O6 W6 O18 100.6(9) . .
O5 W6 O18 87.8(8) . .
O9 W6 O18 86.6(7) . .
O11 W6 O18 157.5(9) . .
O6 W6 O4 156.8(11) . .
O5 W6 O4 65.6(10) . .
O9 W6 O4 93.2(10) . .
O11 W6 O4 94.3(9) . .
O18 W6 O4 63.6(9) . .
O6 W6 O3 160.0(12) . 2_576
O5 W6 O3 94.5(11) . 2_576
O9 W6 O3 65.2(10) . 2_576
O11 W6 O3 63.6(10) . 2_576
O18 W6 O3 95.0(10) . 2_576
O4 W6 O3 43.1(11) . 2_576
O3 Si1 O3 180.0 2_576 .
O3 Si1 O4 113.0(17) 2_576 2_576
O3 Si1 O4 67.0(17) . 2_576
O3 Si1 O4 67.0(17) 2_576 .
O3 Si1 O4 113.0(17) . .
O4 Si1 O4 180(3) 2_576 .
O3 Si1 O2 67.9(16) 2_576 .
O3 Si1 O2 112.1(16) . .
O4 Si1 O2 69.4(16) 2_576 .
O4 Si1 O2 110.6(16) . .
O3 Si1 O2 112.1(16) 2_576 2_576
O3 Si1 O2 67.9(16) . 2_576
O4 Si1 O2 110.6(16) 2_576 2_576
O4 Si1 O2 69.4(16) . 2_576
O2 Si1 O2 180.0 . 2_576
O3 Si1 O1 72.1(17) 2_576 2_576
O3 Si1 O1 107.9(17) . 2_576
O4 Si1 O1 72.6(15) 2_576 2_576
O4 Si1 O1 107.4(15) . 2_576
O2 Si1 O1 105.4(16) . 2_576
O2 Si1 O1 74.6(16) 2_576 2_576
O3 Si1 O1 107.9(17) 2_576 .
O3 Si1 O1 72.1(17) . .
O4 Si1 O1 107.4(15) 2_576 .
O4 Si1 O1 72.6(15) . .
O2 Si1 O1 74.6(16) . .
O2 Si1 O1 105.4(16) 2_576 .
O1 Si1 O1 179.998(12) 2_576 .
Si1 O1 W1 121.0(17) . .
Si1 O1 W4 119.3(15) . .
W1 O1 W4 98.1(14) . .
Si1 O1 W2 118.6(17) . .
W1 O1 W2 97.9(12) . .
W4 O1 W2 96.9(12) . .
Si1 O2 O3 54.5(14) . 2_576
Si1 O2 W3 124.1(16) . 2_576
O3 O2 W3 69.5(16) 2_576 2_576
Si1 O2 W5 123.6(18) . .
O3 O2 W5 138(2) 2_576 .
W3 O2 W5 96.9(12) 2_576 .
Si1 O2 W2 117.3(18) . .
O3 O2 W2 126(2) 2_576 .
W3 O2 W2 93.7(11) 2_576 .
W5 O2 W2 93.8(10) . .
Si1 O3 O4 57.4(16) . 2_576
Si1 O3 O2 57.5(15) . 2_576
O4 O3 O2 97(2) 2_576 2_576
Si1 O3 W6 125.0(19) . 2_576
O4 O3 W6 67.6(15) 2_576 2_576
O2 O3 W6 136(2) 2_576 2_576
Si1 O3 W3 123.9(15) . .
O4 O3 W3 135(2) 2_576 .
O2 O3 W3 66.3(14) 2_576 .
W6 O3 W3 94.9(12) 2_576 .
Si1 O3 W1 119.3(17) . .
O4 O3 W1 127.8(18) 2_576 .
O2 O3 W1 126(2) 2_576 .
W6 O3 W1 92.9(11) 2_576 .
W3 O3 W1 92.5(12) . .
Si1 O4 O3 55.7(15) . 2_576
Si1 O4 W6 124.9(18) . .
O3 O4 W6 69.3(15) 2_576 .
Si1 O4 W5 121.9(17) . 2_576
O3 O4 W5 134.8(19) 2_576 2_576
W6 O4 W5 95.3(10) . 2_576
Si1 O4 W4 119.5(15) . .
O3 O4 W4 129.1(18) 2_576 .
W6 O4 W4 94.5(12) . .
W5 O4 W4 93.1(11) 2_576 .
W6 O5 W4 136.7(11) . .
W5 O7 W2 138.5(11) . .
W6 O9 W1 138.3(10) . 2_576
W6 O11 W3 137.0(11) . 2_576
W3 O13 W2 138.6(11) . 2_576
W3 O14 W1 139.3(12) . .
W5 O17 W4 136.7(12) . 2_576
W5 O18 W6 137.6(12) 2_576 .
W3 O19 W5 133.4(14) 2_576 .
W2 O20 W4 137.2(12) . .
W2 O21 W1 135.4(13) . .
W4 O22 W1 138.3(13) . .
O23 Cu1 O23 180.0 . 2_565
O23 Cu1 N1 96.6(7) . 2_565
O23 Cu1 N1 83.4(7) 2_565 2_565
O23 Cu1 N1 83.4(7) . .
O23 Cu1 N1 96.6(7) 2_565 .
N1 Cu1 N1 180.0 2_565 .
C6 O23 Cu1 113.1(14) . .
C5 N1 C1 116.8(19) . .
C5 N1 Cu1 114.1(14) . .
C1 N1 Cu1 129.1(16) . .
C2 C1 N1 123(2) . .
C1 C2 C3 119(2) . .
C2 C3 C4 121(2) . .
C5 C4 C3 114(2) . .
N1 C5 C4 125(2) . .
N1 C5 C6 111.2(17) . .
C4 C5 C6 123(2) . .
O24 C6 O23 122(2) . .
O24 C6 C5 120(2) . .
O23 C6 C5 118.2(18) . .
C10 N3 C11 120(3) . .
C8 C7 C11 124(3) . .
C9 C8 C7 119(4) . .
C8 C9 C10 120(3) . .
N3 C10 C9 120(2) . .
N2 C11 C7 120(3) . .
N2 C11 N3 123(3) . .
C7 C11 N3 117(3) . .
C12 N5 C13 119(2) . .
C15 C16 C12 121(3) . .
C16 C15 C14 119(3) . .
C13 C14 C15 117(3) . .
C14 C13 N5 122(3) . .
N5 C12 C16 122(2) . .
N5 C12 N4 116(3) . .
C16 C12 N4 121(3) . .

loop_
_geom_bond_atom_site_label_1
_geom_bond_atom_site_label_2
_geom_bond_distance
_geom_bond_site_symmetry_2
W1 O15 1.668(16) .
W1 O14 1.883(18) .
W1 O22 1.889(19) .
W1 O9 1.897(18) 2_576
W1 O21 1.910(19) .
W1 O1 2.31(4) .
W1 O3 2.48(4) .
W2 O10 1.678(16) .
W2 O20 1.877(18) .
W2 O13 1.90(2) 2_576
W2 O21 1.90(2) .
W2 O7 1.907(19) .
W2 O1 2.36(3) .
W2 O2 2.48(3) .
W3 O16 1.677(16) .
W3 O13 1.86(2) .
W3 O14 1.878(18) .
W3 O19 1.899(19) 2_576
W3 O11 1.905(18) 2_576
W3 O2 2.35(3) 2_576
W3 O3 2.40(3) .
W4 O8 1.694(16) .
W4 O22 1.87(2) .
W4 O20 1.901(18) .
W4 O17 1.91(2) 2_576
W4 O5 1.93(2) .
W4 O1 2.33(3) .
W4 O4 2.44(3) .
W5 O12 1.687(16) .
W5 O7 1.869(19) .
W5 O18 1.875(19) 2_576
W5 O17 1.878(19) .
W5 O19 1.94(2) .
W5 O2 2.36(3) .
W5 O4 2.41(3) 2_576
W6 O6 1.654(16) .
W6 O5 1.86(2) .
W6 O9 1.880(17) .
W6 O11 1.887(17) .
W6 O18 1.912(17) .
W6 O4 2.36(3) .
W6 O3 2.39(3) 2_576
Si1 O3 1.57(3) 2_576
Si1 O3 1.57(3) .
Si1 O4 1.60(3) 2_576
Si1 O4 1.60(3) .
Si1 O2 1.62(3) .
Si1 O2 1.62(3) 2_576
Si1 O1 1.72(4) 2_576
Si1 O1 1.72(4) .
O2 O3 1.78(4) 2_576
O2 W3 2.35(3) 2_576
O3 O4 1.75(5) 2_576
O3 O2 1.78(4) 2_576
O3 W6 2.39(3) 2_576
O4 O3 1.75(5) 2_576
O4 W5 2.41(3) 2_576
O9 W1 1.897(18) 2_576
O11 W3 1.905(18) 2_576
O13 W2 1.90(2) 2_576
O17 W4 1.91(2) 2_576
O18 W5 1.875(19) 2_576
O19 W3 1.899(19) 2_576
Cu1 O23 1.944(15) .
Cu1 O23 1.945(15) 2_565
Cu1 N1 1.952(16) 2_565
Cu1 N1 1.952(16) .
O24 C6 1.26(3) .
O23 C6 1.28(2) .
N1 C5 1.35(3) .
N1 C1 1.35(3) .
C1 C2 1.32(3) .
C2 C3 1.39(4) .
C3 C4 1.40(4) .
C4 C5 1.40(3) .
C5 C6 1.50(3) .
N3 C10 1.39(4) .
N3 C11 1.41(3) .
N2 C11 1.27(4) .
C7 C8 1.37(4) .
C7 C11 1.38(4) .
C8 C9 1.35(5) .
C9 C10 1.41(5) .
N5 C12 1.31(3) .
N5 C13 1.35(3) .
N4 C12 1.39(4) .
C16 C15 1.30(4) .
C16 C12 1.38(3) .
C15 C14 1.45(5) .
C14 C13 1.35(4) .
